data_4038767
loop_
_publ_author_name
'Feberero, Claudia'
'Sedano, Carlos'
'Su\'arez-Pantiga, Samuel'
'L\'opez, Carlos Silva'
'Sanz, Roberto'

_publ_section_title
;
 Experimental and Computational Study of the 1,5-O \\rightarrow N
 Carbamoyl Snieckus-Fries-Type Rearrangement.
;
_journal_issue 19
_journal_name_full 'The Journal of organic chemistry'
_journal_page_first 12561
_journal_page_last 12578
_journal_paper_doi 10.1021/acs.joc.0c01732
_journal_volume 85
_journal_year 2020
_chemical_formula_moiety 'C18 H18 Cl2 N2 O3'
_chemical_formula_sum 'C18 H18 Cl2 N2 O3'
_chemical_formula_weight 381.24
_chemical_name_systematic 'O-4-Chloro-2-((3-chlorophenyl)carbamoyl)phenyl N,N-diethylcarbamate'
_space_group_crystal_system orthorhombic
_space_group_IT_number 61
_space_group_name_Hall '-P 2ac 2ab'
_space_group_name_H-M_alt 'P b c a'
_atom_sites_solution_hydrogens mixed
_atom_sites_solution_primary dual
_audit_creation_date 2020-05-08
_audit_creation_method
;
Olex2 1.2
(compiled 2018.05.29 svn.r3508 for OlexSys, GUI svn.r5506)
;
_audit_update_record
;
2020-05-08 deposited with the CCDC.	2020-06-11 downloaded from the CCDC.
;
_cell_angle_alpha 90
_cell_angle_beta 90
_cell_angle_gamma 90
_cell_formula_units_Z 8
_cell_length_a 13.8795(16)
_cell_length_b 11.3828(13)
_cell_length_c 23.518(3)
_cell_measurement_reflns_used 7013
_cell_measurement_temperature 298(2)
_cell_measurement_theta_max 25.514
_cell_measurement_theta_min 2.270
_cell_volume 3715.6(8)
_computing_cell_refinement 'SAINT V8.38A (?, 2016)'
_computing_data_collection 'SMART v5.625 (Bruker, 2001)'
_computing_data_reduction 'SAINT V8.38A (?, 2016)'
_computing_molecular_graphics 'Olex2 (Dolomanov et al., 2009)'
_computing_publication_material 'Olex2 (Dolomanov et al., 2009)'
_computing_structure_refinement 'ShelXL (Sheldrick, 2015)'
_computing_structure_solution 'ShelXT (Sheldrick, 2015)'
_diffrn_ambient_temperature 298(2)
_diffrn_measured_fraction_theta_full 1.000
_diffrn_measured_fraction_theta_max 0.997
_diffrn_measurement_device_type 'Bruker APEX-II CCD'
_diffrn_measurement_method '\f and \w scans'
_diffrn_radiation_monochromator Parallel,graphite
_diffrn_radiation_type MoK\a
_diffrn_radiation_wavelength 0.71073
_diffrn_reflns_av_R_equivalents 0.0348
_diffrn_reflns_av_unetI/netI 0.0185
_diffrn_reflns_Laue_measured_fraction_full 1.000
_diffrn_reflns_Laue_measured_fraction_max 0.997
_diffrn_reflns_limit_h_max 17
_diffrn_reflns_limit_h_min -17
_diffrn_reflns_limit_k_max 14
_diffrn_reflns_limit_k_min -14
_diffrn_reflns_limit_l_max 29
_diffrn_reflns_limit_l_min -29
_diffrn_reflns_number 37500
_diffrn_reflns_point_group_measured_fraction_full 1.000
_diffrn_reflns_point_group_measured_fraction_max 0.997
_diffrn_reflns_theta_full 25.242
_diffrn_reflns_theta_max 26.414
_diffrn_reflns_theta_min 1.732
_diffrn_source_current 20.0
_diffrn_source_power 1.0
_diffrn_source_voltage 50.0
_diffrn_standards_number 0
_exptl_absorpt_coefficient_mu 0.368
_exptl_absorpt_correction_T_max 0.7454
_exptl_absorpt_correction_T_min 0.6606
_exptl_absorpt_correction_type multi-scan
_exptl_absorpt_process_details
'SADABS-2016/2 (Bruker,2016/2) was used for absorption correction. wR2(int) was 0.1233 before and 0.0433 after correction. The Ratio of minimum to maximum transmission is 0.8862. The \l/2 correction factor is Not present.'
_exptl_crystal_colour colourless
_exptl_crystal_colour_primary colourless
_exptl_crystal_density_diffrn 1.363
_exptl_crystal_description prism
_exptl_crystal_F_000 1584
_exptl_crystal_size_max 0.3
_exptl_crystal_size_mid 0.3
_exptl_crystal_size_min 0.05
_refine_diff_density_max 0.365
_refine_diff_density_min -0.181
_refine_diff_density_rms 0.033
_refine_ls_extinction_method none
_refine_ls_goodness_of_fit_ref 1.022
_refine_ls_hydrogen_treatment mixed
_refine_ls_matrix_type full
_refine_ls_number_parameters 275
_refine_ls_number_reflns 3807
_refine_ls_number_restraints 28
_refine_ls_restrained_S_all 1.023
_refine_ls_R_factor_all 0.0627
_refine_ls_R_factor_gt 0.0416
_refine_ls_shift/su_max 0.001
_refine_ls_shift/su_mean 0.000
_refine_ls_structure_factor_coef Fsqd
_refine_ls_weighting_details 'w=1/[\s^2^(Fo^2^)+(0.0531P)^2^+1.1509P] where P=(Fo^2^+2Fc^2^)/3'
_refine_ls_weighting_scheme calc
_refine_ls_wR_factor_gt 0.1067
_refine_ls_wR_factor_ref 0.1207
_reflns_Friedel_coverage 0.000
_reflns_number_gt 2685
_reflns_number_total 3807
_reflns_threshold_expression 'I > 2\s(I)'
_cod_data_source_file 2002768.cif
_cod_data_source_block 1
_cod_depositor_comments 'Adding full bibliography for 4038765--4038772.cif.'
_cod_original_cell_volume 3715.6(7)
_cod_database_code 4038767
_shelx_shelxl_version_number 2018/3
_shelx_space_group_comment
;
The symmetry employed for this shelxl refinement is uniquely defined
by the following loop, which should always be used as a source of
symmetry information in preference to the above space-group names.
They are only intended as comments.
;
_olex2_refinement_description
;
1. Fixed Uiso
 At 1.2 times of:
  All C(H) groups, All C(H,H) groups, All C(H,H,H,H) groups
 At 1.5 times of:
  All C(H,H,H) groups
2. Restrained distances
 N2B-C15A \\sim N2A-C15A
 with sigma of 0.02
 O3-N2B \\sim O3-N2A
 with sigma of 0.04
 O2-N2B \\sim O2-N2A
 with sigma of 0.04
 N2B-C18 \\sim N2A-C18
 with sigma of 0.04
 C16A-C15A \\sim C16B-C15B
 with sigma of 0.02
 N2B-C16A \\sim N2B-C16B
 with sigma of 0.04
 N2B-C15A \\sim N2B-C15B
 with sigma of 0.04
 O3-C5B \\sim O3-C5A
 with sigma of 0.02
 O2-C5B \\sim O2-C5A
 with sigma of 0.02
 C5B-N2B \\sim C5A-N2A
 with sigma of 0.02
 C5B-C15A \\sim C5A-C15A
 with sigma of 0.04
3. Rigid body (RIGU) restrains
 C5B, N2B, C17
 with sigma for 1-2 distances of 0.004 and sigma for 1-3 distances of 0.004
 C16A, C15A
 with sigma for 1-2 distances of 0.004 and sigma for 1-3 distances of 0.004
 C16B, C15B
 with sigma for 1-2 distances of 0.004 and sigma for 1-3 distances of 0.004
 C17, C18
 with sigma for 1-2 distances of 0.004 and sigma for 1-3 distances of 0.004
 C5A, N2A
 with sigma for 1-2 distances of 0.004 and sigma for 1-3 distances of 0.004
4. Others
 Sof(H17C)=Sof(H17D)=Sof(C5A)=Sof(N2A)=1-FVAR(1)
 Sof(C5B)=Sof(N2B)=Sof(H17A)=Sof(H17B)=FVAR(1)
 Sof(C15B)=Sof(H15C)=Sof(H15D)=Sof(C16B)=Sof(H16D)=Sof(H16E)=Sof(H16F)=1-FVAR(2)
 Sof(C16A)=Sof(H16A)=Sof(H16B)=Sof(H16C)=Sof(C15A)=Sof(H15A)=Sof(H15B)=FVAR(2)
5.a Secondary CH2 refined with riding coordinates:
 C17(H17A,H17B), C17(H17C,H17D), C15A(H15A,H15B), C15B(H15C,H15D)
5.b Aromatic/amide H refined with riding coordinates:
 C4(H4), C10(H10), C7(H7), C8(H8), C13(H13), C12(H12)
5.c Idealised Me refined as rotating group:
 C16A(H16A,H16B,H16C), C18(H18A,H18B,H18C), C16B(H16D,H16E,H16F)
;
_olex2_submission_special_instructions 'No special instructions were received'

loop_
_space_group_symop_operation_xyz
'x, y, z'
'-x+1/2, -y, z+1/2'
'-x, y+1/2, -z+1/2'
'x+1/2, -y+1/2, -z'
'-x, -y, -z'
'x-1/2, y, -z-1/2'
'x, -y-1/2, z-1/2'
'-x-1/2, y-1/2, z'

loop_
_atom_site_label
_atom_site_type_symbol
_atom_site_fract_x
_atom_site_fract_y
_atom_site_fract_z
_atom_site_U_iso_or_equiv
_atom_site_adp_type
_atom_site_occupancy
_atom_site_site_symmetry_order
_atom_site_calc_flag
_atom_site_refinement_flags_posn
_atom_site_refinement_flags_adp
_atom_site_refinement_flags_occupancy
_atom_site_disorder_assembly
_atom_site_disorder_group
Cl1 Cl 0.43151(6) 0.42814(7) 0.69992(3) 0.0928(3) Uani 1 1 d . . . . .
Cl2 Cl 0.34455(7) 0.37324(8) 0.25707(3) 0.1151(3) Uani 1 1 d . . . . .
O3 O 0.59064(12) 0.18952(12) 0.50077(6) 0.0711(4) Uani 1 1 d D . . . .
O2 O 0.62179(12) 0.35787(13) 0.45364(6) 0.0690(4) Uani 1 1 d D . . . .
N1 N 0.37875(12) 0.43406(14) 0.47149(7) 0.0506(4) Uani 1 1 d . . . . .
O1 O 0.40955(14) 0.24197(13) 0.45447(7) 0.0851(5) Uani 1 1 d . . . . .
C9 C 0.32967(13) 0.45987(16) 0.42022(7) 0.0488(4) Uani 1 1 d . . . . .
C3 C 0.46870(14) 0.32053(15) 0.54041(7) 0.0495(4) Uani 1 1 d . . . . .
C1 C 0.41684(15) 0.32845(17) 0.48461(8) 0.0555(5) Uani 1 1 d . . . . .
C14 C 0.25586(15) 0.54128(18) 0.42089(9) 0.0578(5) Uani 1 1 d . . . . .
C4 C 0.43320(14) 0.37561(17) 0.58873(8) 0.0534(5) Uani 1 1 d . . . . .
H4 H 0.379863 0.424774 0.586124 0.064 Uiso 1 1 calc R . . . .
C2 C 0.55025(15) 0.25048(16) 0.54612(8) 0.0548(5) Uani 1 1 d . . . . .
C10 C 0.35698(15) 0.40793(17) 0.36960(8) 0.0564(5) Uani 1 1 d . . . . .
H10 H 0.406707 0.353207 0.368704 0.068 Uiso 1 1 calc R . . . .
C6 C 0.47699(16) 0.35740(18) 0.64050(8) 0.0591(5) Uani 1 1 d . . . . .
C5B C 0.6094(19) 0.2526(6) 0.4524(5) 0.070(4) Uani 0.62(6) 1 d D U P A 1
C7 C 0.55579(17) 0.2860(2) 0.64590(9) 0.0663(6) Uani 1 1 d . . . . .
H7 H 0.583572 0.273104 0.681338 0.080 Uiso 1 1 calc R . . . .
N2B N 0.621(3) 0.1752(9) 0.4102(3) 0.092(5) Uani 0.62(6) 1 d D U P A 1
C8 C 0.59323(16) 0.23355(19) 0.59811(8) 0.0636(5) Uani 1 1 d . . . . .
H8 H 0.647791 0.186498 0.600966 0.076 Uiso 1 1 calc R . . . .
C13 C 0.20934(16) 0.5706(2) 0.37101(10) 0.0716(6) Uani 1 1 d . . . . .
H13 H 0.159584 0.625353 0.371567 0.086 Uiso 1 1 calc R . . . .
C11 C 0.30935(17) 0.4386(2) 0.32070(9) 0.0677(6) Uani 1 1 d . . . . .
C12 C 0.23618(18) 0.5194(2) 0.32052(9) 0.0764(7) Uani 1 1 d . . . . .
H12 H 0.205189 0.539239 0.286801 0.092 Uiso 1 1 calc R . . . .
H14 H 0.2394(15) 0.5783(18) 0.4546(9) 0.066(6) Uiso 1 1 d . . . . .
H1 H 0.3833(14) 0.4888(18) 0.4945(9) 0.050(5) Uiso 1 1 d . . . . .
C17 C 0.6789(3) 0.2339(3) 0.35811(10) 0.1006(9) Uani 1 1 d . U . . .
H17A H 0.698580 0.313460 0.367308 0.121 Uiso 0.62(6) 1 calc R . P A 1
H17B H 0.735525 0.188034 0.348616 0.121 Uiso 0.62(6) 1 calc R . P A 1
H17C H 0.735225 0.192239 0.344392 0.121 Uiso 0.38(6) 1 calc R . P A 2
H17D H 0.698335 0.315143 0.363065 0.121 Uiso 0.38(6) 1 calc R . P A 2
C16A C 0.5699(7) 0.0005(7) 0.4067(5) 0.108(3) Uani 0.519(8) 1 d D U P A 2
H16A H 0.579333 -0.082844 0.409370 0.162 Uiso 0.519(8) 1 calc GR . P A 2
H16B H 0.546036 0.019948 0.369598 0.162 Uiso 0.519(8) 1 calc GR . P A 2
H16C H 0.524225 0.025132 0.434952 0.162 Uiso 0.519(8) 1 calc GR . P A 2
C18 C 0.6105(3) 0.2332(4) 0.31212(15) 0.1493(16) Uani 1 1 d D U . . .
H18A H 0.636508 0.275771 0.280388 0.224 Uiso 1 1 calc GR . . . .
H18B H 0.551710 0.269850 0.324326 0.224 Uiso 1 1 calc GR . . . .
H18C H 0.597622 0.153651 0.300957 0.224 Uiso 1 1 calc GR . . . .
C15A C 0.6627(4) 0.0612(4) 0.41639(19) 0.0666(18) Uani 0.519(8) 1 d D U P A 2
H15A H 0.709313 0.030824 0.389382 0.080 Uiso 0.519(8) 1 calc R . P A 2
H15B H 0.685440 0.041090 0.454160 0.080 Uiso 0.519(8) 1 calc R . P A 2
C5A C 0.627(2) 0.2519(9) 0.4555(6) 0.048(3) Uani 0.38(6) 1 d D U P A 2
N2A N 0.6609(10) 0.1914(14) 0.4113(4) 0.049(3) Uani 0.38(6) 1 d D U P A 2
C15B C 0.5785(6) 0.0507(6) 0.4081(4) 0.075(2) Uani 0.481(8) 1 d D U P A 1
H15C H 0.531604 0.040543 0.438242 0.091 Uiso 0.481(8) 1 calc R . P A 1
H15D H 0.546381 0.038023 0.371956 0.091 Uiso 0.481(8) 1 calc R . P A 1
C16B C 0.6572(6) -0.0343(6) 0.4149(4) 0.117(3) Uani 0.481(8) 1 d D U P A 1
H16D H 0.630999 -0.112303 0.416944 0.176 Uiso 0.481(8) 1 calc GR . P A 1
H16E H 0.691839 -0.017449 0.449292 0.176 Uiso 0.481(8) 1 calc GR . P A 1
H16F H 0.700123 -0.028889 0.383045 0.176 Uiso 0.481(8) 1 calc GR . P A 1

loop_
_atom_site_aniso_label
_atom_site_aniso_U_11
_atom_site_aniso_U_22
_atom_site_aniso_U_33
_atom_site_aniso_U_23
_atom_site_aniso_U_13
_atom_site_aniso_U_12
Cl1 0.1115(5) 0.1135(5) 0.0534(3) -0.0103(3) 0.0260(3) 0.0057(4)
Cl2 0.1474(7) 0.1411(7) 0.0568(4) -0.0347(4) -0.0159(4) 0.0253(5)
O3 0.1128(12) 0.0517(8) 0.0487(8) -0.0009(6) 0.0019(8) 0.0235(8)
O2 0.0976(11) 0.0563(9) 0.0529(8) -0.0081(6) 0.0076(8) -0.0008(8)
N1 0.0611(10) 0.0461(9) 0.0444(8) -0.0052(7) -0.0086(7) 0.0006(7)
O1 0.1290(15) 0.0459(8) 0.0802(11) -0.0110(7) -0.0455(10) 0.0003(9)
C9 0.0492(10) 0.0485(10) 0.0486(10) -0.0007(8) -0.0067(8) -0.0033(8)
C3 0.0614(11) 0.0413(9) 0.0459(10) 0.0035(7) -0.0056(8) -0.0053(8)
C1 0.0680(12) 0.0446(10) 0.0538(11) 0.0003(9) -0.0117(9) -0.0052(9)
C14 0.0594(12) 0.0590(12) 0.0550(11) -0.0057(9) -0.0026(10) 0.0050(10)
C4 0.0541(11) 0.0528(11) 0.0532(11) 0.0058(9) 0.0042(9) -0.0032(9)
C2 0.0751(13) 0.0436(10) 0.0455(10) 0.0020(8) -0.0011(9) 0.0052(9)
C10 0.0596(12) 0.0561(11) 0.0535(11) -0.0062(9) -0.0062(9) 0.0046(9)
C6 0.0706(13) 0.0627(12) 0.0440(10) 0.0007(9) 0.0106(9) -0.0078(10)
C5B 0.099(11) 0.061(4) 0.049(4) -0.005(3) -0.003(4) 0.020(3)
C7 0.0818(15) 0.0742(14) 0.0430(10) 0.0095(10) -0.0059(10) 0.0032(12)
N2B 0.163(16) 0.061(3) 0.052(2) -0.0126(18) 0.018(4) 0.001(5)
C8 0.0762(14) 0.0638(13) 0.0508(11) 0.0066(9) -0.0059(10) 0.0157(11)
C13 0.0654(13) 0.0738(14) 0.0755(15) -0.0013(12) -0.0169(11) 0.0150(11)
C11 0.0778(15) 0.0747(14) 0.0507(11) -0.0114(10) -0.0127(10) 0.0029(12)
C12 0.0821(16) 0.0868(16) 0.0603(13) 0.0008(12) -0.0293(12) 0.0062(13)
C17 0.146(3) 0.101(2) 0.0547(14) -0.0106(13) 0.0085(16) 0.0256(19)
C16A 0.099(5) 0.059(5) 0.165(7) -0.001(5) 0.018(4) -0.018(5)
C18 0.169(4) 0.188(4) 0.090(2) 0.026(3) -0.023(2) -0.012(3)
C15A 0.071(3) 0.058(4) 0.070(3) -0.016(2) 0.000(2) 0.009(2)
C5A 0.051(6) 0.058(6) 0.036(4) -0.002(4) -0.012(3) 0.013(4)
N2A 0.051(7) 0.045(4) 0.050(3) -0.008(2) 0.002(3) 0.000(3)
C15B 0.096(6) 0.057(5) 0.073(4) -0.017(4) 0.005(3) -0.002(4)
C16B 0.106(6) 0.068(5) 0.177(8) 0.014(4) -0.010(5) -0.001(3)

loop_
_atom_type_symbol
_atom_type_description
_atom_type_scat_dispersion_real
_atom_type_scat_dispersion_imag
_atom_type_scat_source
C C 0.0033 0.0016 'International Tables Vol C Tables 4.2.6.8 and 6.1.1.4'
H H 0.0000 0.0000 'International Tables Vol C Tables 4.2.6.8 and 6.1.1.4'
Cl Cl 0.1484 0.1585 'International Tables Vol C Tables 4.2.6.8 and 6.1.1.4'
N N 0.0061 0.0033 'International Tables Vol C Tables 4.2.6.8 and 6.1.1.4'
O O 0.0106 0.0060 'International Tables Vol C Tables 4.2.6.8 and 6.1.1.4'

loop_
_geom_angle_atom_site_label_1
_geom_angle_atom_site_label_2
_geom_angle_atom_site_label_3
_geom_angle
_geom_angle_site_symmetry_1
_geom_angle_site_symmetry_3
_geom_angle_publ_flag
C5B O3 C2 116.9(4) . . ?
C5A O3 C2 119.0(5) . . ?
C1 N1 C9 124.63(16) . . ?
C14 C9 N1 119.09(17) . . ?
C14 C9 C10 120.01(17) . . ?
C10 C9 N1 120.86(17) . . ?
C4 C3 C1 121.26(18) . . ?
C4 C3 C2 117.95(17) . . ?
C2 C3 C1 120.63(17) . . ?
N1 C1 C3 116.23(16) . . ?
O1 C1 N1 123.70(18) . . ?
O1 C1 C3 120.06(18) . . ?
C13 C14 C9 119.98(19) . . ?
C6 C4 C3 119.96(19) . . ?
O3 C2 C3 122.69(17) . . ?
C8 C2 O3 115.95(18) . . ?
C8 C2 C3 121.29(18) . . ?
C11 C10 C9 118.75(19) . . ?
C4 C6 Cl1 118.86(17) . . ?
C7 C6 Cl1 119.52(16) . . ?
C7 C6 C4 121.62(18) . . ?
O2 C5B O3 121.6(7) . . ?
O2 C5B N2B 130.9(9) . . ?
N2B C5B O3 107.1(7) . . ?
C6 C7 C8 118.96(19) . . ?
C5B N2B C17 110.4(13) . . ?
C5B N2B C15B 126.2(15) . . ?
C15B N2B C17 123.3(5) . . ?
C2 C8 C7 120.2(2) . . ?
C12 C13 C14 120.3(2) . . ?
C10 C11 Cl2 118.45(17) . . ?
C12 C11 Cl2 119.48(17) . . ?
C12 C11 C10 122.1(2) . . ?
C11 C12 C13 118.9(2) . . ?
C18 C17 N2B 103.7(14) . . ?
N2A C17 C18 124.5(7) . . ?
C16A C15A N2A 116.0(7) . . ?
O2 C5A O3 121.3(10) . . ?
O2 C5A N2A 120.6(11) . . ?
N2A C5A O3 117.8(10) . . ?
C17 N2A C15A 115.1(7) . . ?
C5A N2A C17 126.6(12) . . ?
C5A N2A C15A 117.3(11) . . ?
C16B C15B N2B 108.8(16) . . ?

loop_
_geom_bond_atom_site_label_1
_geom_bond_atom_site_label_2
_geom_bond_distance
_geom_bond_site_symmetry_2
_geom_bond_publ_flag
Cl1 C6 1.732(2) . ?
Cl2 C11 1.741(2) . ?
O3 C2 1.390(2) . ?
O3 C5B 1.370(8) . ?
O3 C5A 1.377(11) . ?
O2 C5B 1.211(8) . ?
O2 C5A 1.209(11) . ?
N1 C9 1.416(2) . ?
N1 C1 1.349(2) . ?
O1 C1 1.217(2) . ?
C9 C14 1.381(3) . ?
C9 C10 1.382(3) . ?
C3 C1 1.499(3) . ?
C3 C4 1.388(3) . ?
C3 C2 1.391(3) . ?
C14 C13 1.380(3) . ?
C4 C6 1.377(3) . ?
C2 C8 1.374(3) . ?
C10 C11 1.372(3) . ?
C6 C7 1.369(3) . ?
C5B N2B 1.335(8) . ?
C7 C8 1.374(3) . ?
N2B C17 1.61(2) . ?
N2B C15B 1.53(3) . ?
C13 C12 1.374(3) . ?
C11 C12 1.370(3) . ?
C17 C18 1.439(4) . ?
C17 N2A 1.365(12) . ?
C16A C15A 1.479(9) . ?
C15A N2A 1.487(17) . ?
C5A N2A 1.332(11) . ?
C15B C16B 1.468(10) . ?
